data_4315813
loop_
_publ_author_name
'Abdullahi Mustapha'
'John Reglinski'
'Alan R. Kennedy'
'David R. Armstrong'
'J\"org Sassmannshausen'
'Mark Murrie'

_publ_section_title
;
 Multidentate Ligands for the Synthesis of Multimetallic Complexes. 2.
 Formation of a Planar Cu4OH Motif
;
_journal_name_full 'Inorganic Chemistry'
_journal_page_first 5350
_journal_page_last 5352
_journal_paper_doi 10.1021/ic100594n
_journal_volume 49
_journal_year 2010
_chemical_formula_sum 'C54 H57.65 Cu3 N6 O8.82'
_chemical_formula_weight 1122.53
_chemical_name_systematic
;
 ?
;
_space_group_IT_number 2
_symmetry_cell_setting triclinic
_symmetry_space_group_name_Hall '-P 1'
_symmetry_space_group_name_H-M 'P -1'
_atom_sites_solution_hydrogens geom
_atom_sites_solution_primary direct
_atom_sites_solution_secondary difmap
_audit_creation_method SHELXL-97
_cell_angle_alpha 77.887(3)
_cell_angle_beta 86.083(3)
_cell_angle_gamma 85.517(3)
_cell_formula_units_Z 2
_cell_length_a 12.0221(7)
_cell_length_b 13.1610(7)
_cell_length_c 16.4888(9)
_cell_measurement_reflns_used 9584
_cell_measurement_temperature 120(2)
_cell_measurement_theta_max 26.08
_cell_measurement_theta_min 2.50
_cell_volume 2539.4(2)
_computing_structure_refinement 'SHELXL-97 (Sheldrick, 1997)'
_diffrn_ambient_temperature 120(2)
_diffrn_measured_fraction_theta_full 0.988
_diffrn_measured_fraction_theta_max 0.988
_diffrn_measurement_device_type 'Bruker SMART APEX 2 CCD'
_diffrn_measurement_method 'fine slice omega scans'
_diffrn_radiation_monochromator 'Si 111'
_diffrn_radiation_source 'Daresbury SRS station 9.8'
_diffrn_radiation_type synchrotron
_diffrn_radiation_wavelength 0.69110
_diffrn_reflns_av_R_equivalents 0.0510
_diffrn_reflns_av_sigmaI/netI 0.0759
_diffrn_reflns_limit_h_max 14
_diffrn_reflns_limit_h_min -14
_diffrn_reflns_limit_k_max 15
_diffrn_reflns_limit_k_min -15
_diffrn_reflns_limit_l_max 19
_diffrn_reflns_limit_l_min -19
_diffrn_reflns_number 19122
_diffrn_reflns_theta_full 24.60
_diffrn_reflns_theta_max 24.60
_diffrn_reflns_theta_min 2.97
_diffrn_standards_decay_% 5
_diffrn_standards_number 0
_exptl_absorpt_coefficient_mu 1.308
_exptl_absorpt_correction_type multi-scan
_exptl_absorpt_process_details 'Bruker SADABS'
_exptl_crystal_colour green
_exptl_crystal_density_diffrn 1.468
_exptl_crystal_density_method 'not measured'
_exptl_crystal_description blade
_exptl_crystal_F_000 1163
_exptl_crystal_size_max 0.20
_exptl_crystal_size_mid 0.03
_exptl_crystal_size_min 0.005
_refine_diff_density_max 0.911
_refine_diff_density_min -0.525
_refine_diff_density_rms 0.089
_refine_ls_extinction_method none
_refine_ls_goodness_of_fit_ref 1.029
_refine_ls_hydrogen_treatment mixed
_refine_ls_matrix_type full
_refine_ls_number_parameters 671
_refine_ls_number_reflns 9185
_refine_ls_number_restraints 6
_refine_ls_restrained_S_all 1.029
_refine_ls_R_factor_all 0.0703
_refine_ls_R_factor_gt 0.0487
_refine_ls_shift/su_max 0.003
_refine_ls_shift/su_mean 0.000
_refine_ls_structure_factor_coef Fsqd
_refine_ls_weighting_details 'calc w=1/[\s^2^(Fo^2^)+(0.0641P)^2^+2.2281P] where P=(Fo^2^+2Fc^2^)/3'
_refine_ls_weighting_scheme calc
_refine_ls_wR_factor_gt 0.1270
_refine_ls_wR_factor_ref 0.1403
_reflns_number_gt 6863
_reflns_number_total 9185
_reflns_threshold_expression I>2\s(I)
_cod_data_source_file ic100594n_si_001_1.cif
_cod_data_source_block ssf1475
_cod_database_code 4315813

loop_
_symmetry_equiv_pos_as_xyz
'x, y, z'
'-x, -y, -z'

loop_
_atom_site_label
_atom_site_type_symbol
_atom_site_fract_x
_atom_site_fract_y
_atom_site_fract_z
_atom_site_U_iso_or_equiv
_atom_site_adp_type
_atom_site_occupancy
_atom_site_symmetry_multiplicity
_atom_site_calc_flag
_atom_site_refinement_flags
_atom_site_disorder_assembly
_atom_site_disorder_group
Cu1 Cu 0.0000 -0.5000 0.5000 0.02335(17) Uani 1 2 d S . .
Cu2 Cu 0.06861(4) -0.07033(4) 0.32791(3) 0.02694(14) Uani 1 1 d . . .
Cu11 Cu 0.0000 1.0000 1.0000 0.02517(18) Uani 1 2 d S . .
Cu12 Cu -0.06399(4) 0.58917(4) 1.09227(3) 0.02639(14) Uani 1 1 d . . .
O1 O 0.1089(2) -0.4758(2) 0.41056(18) 0.0316(7) Uani 1 1 d . . .
O2 O 0.0490(3) 0.0683(2) 0.34806(18) 0.0318(7) Uani 1 1 d . . .
O3 O 0.2174(2) -0.0521(2) 0.28609(18) 0.0327(7) Uani 1 1 d . . .
O101 O 0.1528(2) 0.9676(2) 0.97772(19) 0.0329(7) Uani 1 1 d . . .
O102 O 0.0856(2) 0.5390(2) 1.11840(19) 0.0315(7) Uani 1 1 d . . .
O103 O -0.1188(2) 0.4807(2) 1.17708(18) 0.0309(7) Uani 1 1 d . . .
O1W O 0.8742(3) 0.5978(3) 0.7181(2) 0.0443(8) Uani 1 1 d D . .
H1W H 0.889(5) 0.553(3) 0.687(3) 0.066 Uiso 1 1 d D . .
H2W H 0.895(5) 0.562(4) 0.7659(17) 0.066 Uiso 1 1 d D . .
O2W O 0.2291(3) 0.1968(4) 0.3577(3) 0.0697(12) Uani 1 1 d D . .
H3W H 0.229(5) 0.257(4) 0.378(5) 0.105 Uiso 1 1 d D . .
H4W H 0.156(2) 0.192(5) 0.359(5) 0.105 Uiso 1 1 d D . .
O3W O 0.5445(9) 0.8682(8) 0.6191(7) 0.050(3) Uiso 0.33 1 d P . .
O4W O 0.615(2) 0.937(2) 0.6434(16) 0.066(7) Uiso 0.17 1 d P . .
O5W O 0.5120(16) 1.1058(15) 0.5663(12) 0.055(5) Uiso 0.20 1 d P . .
O6W O 0.526(3) 0.837(2) 0.556(2) 0.059(8) Uiso 0.13 1 d P . .
N1 N -0.1228(3) -0.4454(2) 0.4205(2) 0.0253(7) Uani 1 1 d . . .
N2 N -0.0475(3) -0.1244(2) 0.4071(2) 0.0265(8) Uani 1 1 d . . .
N3 N 0.0367(3) -0.1670(2) 0.2575(2) 0.0246(7) Uani 1 1 d . . .
N101 N -0.0458(3) 0.9251(3) 0.9135(2) 0.0267(8) Uani 1 1 d . . .
N102 N -0.0237(3) 0.6636(2) 0.9804(2) 0.0256(8) Uani 1 1 d . . .
N103 N -0.2014(3) 0.6783(3) 1.0937(2) 0.0267(8) Uani 1 1 d . . .
C1 C -0.2233(3) -0.4785(3) 0.4353(3) 0.0264(9) Uani 1 1 d . . .
H1 H -0.2721 -0.4607 0.3908 0.032 Uiso 1 1 calc R . .
C2 C -0.2673(3) -0.5387(3) 0.5115(3) 0.0259(9) Uani 1 1 d . . .
C3 C -0.3750(4) -0.5772(3) 0.5116(3) 0.0336(10) Uani 1 1 d . . .
H3 H -0.4130 -0.5647 0.4615 0.040 Uiso 1 1 calc R . .
C4 C -0.4246(4) -0.6323(3) 0.5834(3) 0.0374(11) Uani 1 1 d . . .
H4 H -0.4960 -0.6584 0.5830 0.045 Uiso 1 1 calc R . .
C5 C -0.3684(4) -0.6494(3) 0.6566(3) 0.0381(11) Uani 1 1 d . . .
H5 H -0.4019 -0.6878 0.7063 0.046 Uiso 1 1 calc R . .
C6 C -0.2653(4) -0.6115(3) 0.6583(3) 0.0341(10) Uani 1 1 d . . .
H6 H -0.2301 -0.6225 0.7096 0.041 Uiso 1 1 calc R . .
C7 C -0.2105(3) -0.5566(3) 0.5855(3) 0.0284(9) Uani 1 1 d . . .
C8 C -0.1017(3) -0.3744(3) 0.3401(2) 0.0247(9) Uani 1 1 d . . .
H8A H -0.1499 -0.3909 0.2988 0.030 Uiso 1 1 calc R . .
H8B H -0.0230 -0.3864 0.3206 0.030 Uiso 1 1 calc R . .
C9 C -0.1242(3) -0.2577(3) 0.3441(3) 0.0251(9) Uani 1 1 d . . .
C10 C -0.0601(4) -0.2365(3) 0.4166(2) 0.0251(9) Uani 1 1 d . . .
H10A H -0.1012 -0.2628 0.4700 0.030 Uiso 1 1 calc R . .
H10B H 0.0146 -0.2741 0.4175 0.030 Uiso 1 1 calc R . .
C11 C -0.0814(3) -0.1932(3) 0.2600(3) 0.0251(9) Uani 1 1 d . . .
H11A H -0.0897 -0.2328 0.2161 0.030 Uiso 1 1 calc R . .
H11B H -0.1291 -0.1278 0.2469 0.030 Uiso 1 1 calc R . .
C12 C -0.2491(3) -0.2260(3) 0.3600(3) 0.0305(10) Uani 1 1 d . . .
H12A H -0.2765 -0.2728 0.4114 0.037 Uiso 1 1 calc R . .
H12B H -0.2543 -0.1547 0.3711 0.037 Uiso 1 1 calc R . .
C13 C -0.3279(4) -0.2277(4) 0.2927(3) 0.0370(11) Uani 1 1 d . . .
H13A H -0.4037 -0.2053 0.3104 0.055 Uiso 1 1 calc R . .
H13B H -0.3272 -0.2985 0.2827 0.055 Uiso 1 1 calc R . .
H13C H -0.3038 -0.1803 0.2415 0.055 Uiso 1 1 calc R . .
C14 C -0.1106(4) -0.0724(3) 0.4533(3) 0.0279(9) Uani 1 1 d . . .
H14 H -0.1605 -0.1096 0.4938 0.033 Uiso 1 1 calc R . .
C15 C -0.1095(4) 0.0393(3) 0.4468(3) 0.0289(9) Uani 1 1 d . . .
C16 C -0.1900(4) 0.0831(3) 0.4980(3) 0.0337(10) Uani 1 1 d . . .
H16 H -0.2390 0.0391 0.5344 0.040 Uiso 1 1 calc R . .
C17 C -0.1988(4) 0.1889(4) 0.4960(3) 0.0396(11) Uani 1 1 d . . .
H17 H -0.2536 0.2178 0.5306 0.048 Uiso 1 1 calc R . .
C18 C -0.1268(4) 0.2518(4) 0.4431(3) 0.0406(12) Uani 1 1 d . . .
H18 H -0.1334 0.3247 0.4410 0.049 Uiso 1 1 calc R . .
C19 C -0.0456(4) 0.2116(3) 0.3932(3) 0.0341(10) Uani 1 1 d . . .
H19 H 0.0024 0.2572 0.3573 0.041 Uiso 1 1 calc R . .
C20 C -0.0327(4) 0.1032(3) 0.3950(3) 0.0279(9) Uani 1 1 d . . .
C21 C 0.1070(3) -0.1915(3) 0.2008(3) 0.0268(9) Uani 1 1 d . . .
H21 H 0.0804 -0.2302 0.1644 0.032 Uiso 1 1 calc R . .
C22 C 0.2219(3) -0.1656(3) 0.1878(3) 0.0267(9) Uani 1 1 d . . .
C23 C 0.2873(4) -0.2059(3) 0.1260(3) 0.0302(10) Uani 1 1 d . . .
H23 H 0.2536 -0.2477 0.0953 0.036 Uiso 1 1 calc R . .
C24 C 0.3984(4) -0.1867(3) 0.1087(3) 0.0361(11) Uani 1 1 d . . .
H24 H 0.4406 -0.2148 0.0668 0.043 Uiso 1 1 calc R . .
C25 C 0.4481(4) -0.1249(3) 0.1540(3) 0.0357(11) Uani 1 1 d . . .
H25 H 0.5250 -0.1123 0.1433 0.043 Uiso 1 1 calc R . .
C26 C 0.3869(4) -0.0823(3) 0.2136(3) 0.0325(10) Uani 1 1 d . . .
H26 H 0.4221 -0.0405 0.2434 0.039 Uiso 1 1 calc R . .
C27 C 0.2720(4) -0.0997(3) 0.2315(3) 0.0278(9) Uani 1 1 d . . .
C101 C 0.0233(4) 0.9108(3) 0.8520(3) 0.0278(9) Uani 1 1 d . . .
H101 H -0.0081 0.8923 0.8062 0.033 Uiso 1 1 calc R . .
C102 C 0.1425(4) 0.9202(3) 0.8459(3) 0.0289(9) Uani 1 1 d . . .
C103 C 0.2018(4) 0.9002(3) 0.7740(3) 0.0360(11) Uani 1 1 d . . .
H103 H 0.1622 0.8858 0.7302 0.043 Uiso 1 1 calc R . .
C104 C 0.3173(4) 0.9012(4) 0.7658(3) 0.0407(12) Uani 1 1 d . . .
H104 H 0.3561 0.8892 0.7162 0.049 Uiso 1 1 calc R . .
C105 C 0.3756(4) 0.9199(3) 0.8300(3) 0.0388(11) Uani 1 1 d . . .
H105 H 0.4549 0.9178 0.8251 0.047 Uiso 1 1 calc R . .
C106 C 0.3202(4) 0.9415(3) 0.9007(3) 0.0359(11) Uani 1 1 d . . .
H106 H 0.3617 0.9551 0.9439 0.043 Uiso 1 1 calc R . .
C107 C 0.2019(4) 0.9437(3) 0.9102(3) 0.0283(9) Uani 1 1 d . . .
C108 C -0.1631(3) 0.9005(3) 0.9046(3) 0.0276(9) Uani 1 1 d . . .
H8C H -0.1749 0.9076 0.8448 0.033 Uiso 1 1 calc R . .
H8D H -0.2146 0.9530 0.9253 0.033 Uiso 1 1 calc R . .
C109 C -0.1955(3) 0.7909(3) 0.9507(3) 0.0262(9) Uani 1 1 d . . .
C110 C -0.1173(4) 0.7014(3) 0.9262(3) 0.0281(9) Uani 1 1 d . . .
H10C H -0.1629 0.6420 0.9258 0.034 Uiso 1 1 calc R . .
H10D H -0.0862 0.7255 0.8688 0.034 Uiso 1 1 calc R . .
C111 C -0.1950(4) 0.7850(3) 1.0451(3) 0.0285(9) Uani 1 1 d . . .
H11C H -0.1258 0.8136 1.0575 0.034 Uiso 1 1 calc R . .
H11D H -0.2592 0.8290 1.0623 0.034 Uiso 1 1 calc R . .
C112 C -0.3163(4) 0.7776(3) 0.9287(3) 0.0303(10) Uani 1 1 d . . .
H12C H -0.3425 0.7131 0.9650 0.036 Uiso 1 1 calc R . .
H12D H -0.3651 0.8366 0.9424 0.036 Uiso 1 1 calc R . .
C113 C -0.3327(4) 0.7722(4) 0.8394(3) 0.0402(11) Uani 1 1 d . . .
H13D H -0.4116 0.7636 0.8328 0.060 Uiso 1 1 calc R . .
H13E H -0.2870 0.7127 0.8252 0.060 Uiso 1 1 calc R . .
H13F H -0.3100 0.8366 0.8025 0.060 Uiso 1 1 calc R . .
C114 C 0.0770(4) 0.6665(3) 0.9484(3) 0.0293(9) Uani 1 1 d . . .
H114 H 0.0858 0.6979 0.8911 0.035 Uiso 1 1 calc R . .
C115 C 0.1783(4) 0.6269(3) 0.9906(3) 0.0274(9) Uani 1 1 d . . .
C116 C 0.2809(4) 0.6520(3) 0.9465(3) 0.0331(10) Uani 1 1 d . . .
H116 H 0.2805 0.6945 0.8923 0.040 Uiso 1 1 calc R . .
C117 C 0.3815(4) 0.6157(4) 0.9809(3) 0.0342(10) Uani 1 1 d . . .
H117 H 0.4500 0.6329 0.9508 0.041 Uiso 1 1 calc R . .
C118 C 0.3812(4) 0.5534(4) 1.0605(3) 0.0366(11) Uani 1 1 d . . .
H118 H 0.4502 0.5283 1.0846 0.044 Uiso 1 1 calc R . .
C119 C 0.2830(4) 0.5276(3) 1.1047(3) 0.0317(10) Uani 1 1 d . . .
H119 H 0.2852 0.4839 1.1584 0.038 Uiso 1 1 calc R . .
C120 C 0.1782(4) 0.5650(3) 1.0716(3) 0.0288(9) Uani 1 1 d . . .
C121 C -0.2939(4) 0.6495(3) 1.1327(3) 0.0277(9) Uani 1 1 d . . .
H121 H -0.3561 0.6990 1.1264 0.033 Uiso 1 1 calc R . .
C122 C -0.3115(4) 0.5492(3) 1.1850(3) 0.0300(10) Uani 1 1 d . . .
C123 C -0.4203(4) 0.5310(4) 1.2203(3) 0.0344(10) Uani 1 1 d . . .
H123 H -0.4784 0.5840 1.2074 0.041 Uiso 1 1 calc R . .
C124 C -0.4446(4) 0.4385(4) 1.2729(3) 0.0409(12) Uani 1 1 d . . .
H124 H -0.5186 0.4270 1.2950 0.049 Uiso 1 1 calc R . .
C125 C -0.3579(4) 0.3621(4) 1.2930(3) 0.0399(11) Uani 1 1 d . . .
H125 H -0.3736 0.2981 1.3294 0.048 Uiso 1 1 calc R . .
C126 C -0.2510(4) 0.3774(3) 1.2612(3) 0.0348(10) Uani 1 1 d . . .
H126 H -0.1939 0.3241 1.2769 0.042 Uiso 1 1 calc R . .
C127 C -0.2231(4) 0.4703(3) 1.2057(3) 0.0289(9) Uani 1 1 d . . .

loop_
_atom_site_aniso_label
_atom_site_aniso_U_11
_atom_site_aniso_U_22
_atom_site_aniso_U_33
_atom_site_aniso_U_23
_atom_site_aniso_U_13
_atom_site_aniso_U_12
Cu1 0.0273(4) 0.0169(3) 0.0243(4) -0.0013(3) 0.0000(3) -0.0004(3)
Cu2 0.0368(3) 0.0170(3) 0.0273(3) -0.0044(2) 0.0005(2) -0.0059(2)
Cu11 0.0306(4) 0.0169(3) 0.0278(4) -0.0044(3) -0.0039(3) 0.0009(3)
Cu12 0.0315(3) 0.0179(3) 0.0289(3) -0.0027(2) -0.0054(2) 0.0013(2)
O1 0.0298(16) 0.0341(17) 0.0276(16) -0.0005(13) 0.0009(13) 0.0007(13)
O2 0.0445(18) 0.0189(15) 0.0320(17) -0.0035(13) -0.0023(14) -0.0060(13)
O3 0.0390(17) 0.0315(17) 0.0305(17) -0.0112(14) 0.0033(13) -0.0119(13)
O101 0.0338(16) 0.0329(17) 0.0339(17) -0.0124(14) -0.0045(13) 0.0038(13)
O102 0.0296(16) 0.0270(16) 0.0354(18) 0.0000(13) -0.0062(13) 0.0000(12)
O103 0.0362(17) 0.0219(15) 0.0325(17) -0.0011(13) -0.0033(13) 0.0009(12)
O1W 0.062(2) 0.0301(18) 0.037(2) -0.0022(15) -0.0048(17) 0.0048(16)
O2W 0.055(2) 0.065(3) 0.082(3) -0.004(2) 0.010(2) -0.001(2)
N1 0.0345(19) 0.0123(16) 0.0281(19) -0.0024(14) 0.0009(15) -0.0015(14)
N2 0.038(2) 0.0129(16) 0.0288(19) -0.0031(14) -0.0047(16) -0.0027(14)
N3 0.0315(19) 0.0164(17) 0.0248(19) -0.0011(14) -0.0006(15) -0.0041(14)
N101 0.0324(19) 0.0174(17) 0.028(2) 0.0002(15) -0.0043(15) 0.0001(14)
N102 0.0320(19) 0.0160(17) 0.0289(19) -0.0052(14) -0.0063(15) 0.0027(14)
N103 0.035(2) 0.0187(17) 0.0262(19) -0.0045(15) -0.0046(15) -0.0003(15)
C1 0.030(2) 0.0153(19) 0.033(2) -0.0044(17) 0.0019(18) -0.0014(16)
C2 0.030(2) 0.0140(19) 0.032(2) -0.0021(17) 0.0025(18) 0.0005(16)
C3 0.034(2) 0.022(2) 0.042(3) -0.003(2) 0.002(2) -0.0008(18)
C4 0.029(2) 0.027(2) 0.050(3) 0.000(2) 0.011(2) -0.0016(18)
C5 0.039(3) 0.027(2) 0.039(3) 0.006(2) 0.016(2) 0.003(2)
C6 0.035(2) 0.027(2) 0.034(3) 0.0030(19) 0.004(2) 0.0057(19)
C7 0.027(2) 0.018(2) 0.036(3) -0.0021(18) 0.0057(18) 0.0054(17)
C8 0.029(2) 0.020(2) 0.025(2) -0.0017(17) -0.0009(17) -0.0051(16)
C9 0.032(2) 0.0151(19) 0.028(2) -0.0007(17) -0.0034(18) -0.0043(16)
C10 0.036(2) 0.0154(19) 0.023(2) -0.0017(16) -0.0023(17) -0.0024(17)
C11 0.029(2) 0.018(2) 0.027(2) 0.0005(17) -0.0045(17) -0.0026(16)
C12 0.034(2) 0.024(2) 0.031(2) -0.0007(18) -0.0013(19) 0.0029(18)
C13 0.032(2) 0.033(3) 0.043(3) -0.004(2) -0.003(2) -0.001(2)
C14 0.035(2) 0.022(2) 0.027(2) -0.0030(18) -0.0059(18) -0.0018(18)
C15 0.036(2) 0.022(2) 0.030(2) -0.0064(18) -0.0103(19) 0.0034(18)
C16 0.032(2) 0.026(2) 0.044(3) -0.009(2) -0.005(2) 0.0029(18)
C17 0.040(3) 0.030(3) 0.052(3) -0.017(2) -0.010(2) 0.010(2)
C18 0.052(3) 0.020(2) 0.053(3) -0.014(2) -0.019(2) 0.008(2)
C19 0.046(3) 0.019(2) 0.035(3) 0.0017(19) -0.014(2) -0.0016(19)
C20 0.038(2) 0.017(2) 0.029(2) -0.0037(17) -0.0084(19) 0.0016(17)
C21 0.036(2) 0.016(2) 0.027(2) -0.0012(17) -0.0046(18) -0.0022(17)
C22 0.033(2) 0.0159(19) 0.029(2) 0.0004(17) -0.0027(18) -0.0007(17)
C23 0.037(2) 0.020(2) 0.033(2) -0.0031(18) -0.0033(19) -0.0020(18)
C24 0.036(3) 0.025(2) 0.047(3) -0.007(2) 0.005(2) -0.0005(19)
C25 0.030(2) 0.030(2) 0.044(3) 0.000(2) -0.002(2) -0.0030(19)
C26 0.035(2) 0.024(2) 0.038(3) -0.003(2) -0.008(2) -0.0045(18)
C27 0.036(2) 0.019(2) 0.026(2) 0.0027(18) -0.0061(18) -0.0051(17)
C101 0.040(2) 0.015(2) 0.027(2) -0.0006(17) -0.0047(19) -0.0010(17)
C102 0.037(2) 0.016(2) 0.032(2) -0.0003(18) -0.0012(19) 0.0024(17)
C103 0.045(3) 0.028(2) 0.034(3) -0.006(2) -0.001(2) 0.000(2)
C104 0.051(3) 0.031(3) 0.039(3) -0.009(2) 0.011(2) -0.003(2)
C105 0.036(3) 0.025(2) 0.054(3) -0.007(2) 0.008(2) -0.0035(19)
C106 0.038(3) 0.025(2) 0.046(3) -0.009(2) -0.005(2) -0.0019(19)
C107 0.035(2) 0.0140(19) 0.033(2) -0.0012(17) 0.0012(19) 0.0009(17)
C108 0.032(2) 0.020(2) 0.030(2) -0.0038(18) -0.0085(18) 0.0044(17)
C109 0.032(2) 0.020(2) 0.028(2) -0.0082(17) -0.0071(18) 0.0021(17)
C110 0.036(2) 0.018(2) 0.030(2) -0.0034(17) -0.0088(18) 0.0027(17)
C111 0.039(2) 0.015(2) 0.030(2) -0.0021(17) -0.0041(19) 0.0018(17)
C112 0.034(2) 0.023(2) 0.035(3) -0.0058(19) -0.0040(19) -0.0010(18)
C113 0.042(3) 0.033(3) 0.047(3) -0.010(2) -0.014(2) 0.002(2)
C114 0.041(3) 0.018(2) 0.030(2) -0.0074(18) -0.0045(19) 0.0026(18)
C115 0.036(2) 0.018(2) 0.030(2) -0.0092(18) -0.0018(18) 0.0016(17)
C116 0.040(3) 0.024(2) 0.035(3) -0.0083(19) 0.001(2) 0.0022(19)
C117 0.030(2) 0.034(3) 0.040(3) -0.014(2) -0.002(2) 0.0022(19)
C118 0.034(2) 0.032(2) 0.047(3) -0.016(2) -0.008(2) 0.0062(19)
C119 0.037(2) 0.021(2) 0.038(3) -0.0066(19) -0.010(2) 0.0008(18)
C120 0.034(2) 0.017(2) 0.037(3) -0.0086(18) -0.0037(19) 0.0001(17)
C121 0.032(2) 0.021(2) 0.031(2) -0.0070(18) -0.0079(18) 0.0017(17)
C122 0.040(3) 0.023(2) 0.028(2) -0.0068(18) -0.0038(19) -0.0018(18)
C123 0.034(2) 0.034(3) 0.036(3) -0.010(2) -0.003(2) 0.0027(19)
C124 0.046(3) 0.039(3) 0.038(3) -0.007(2) 0.005(2) -0.008(2)
C125 0.057(3) 0.031(3) 0.032(3) -0.003(2) 0.003(2) -0.012(2)
C126 0.051(3) 0.022(2) 0.029(2) -0.0013(19) -0.002(2) 0.000(2)
C127 0.042(3) 0.018(2) 0.028(2) -0.0036(17) -0.0073(19) -0.0025(18)

loop_
_atom_type_symbol
_atom_type_description
_atom_type_scat_dispersion_real
_atom_type_scat_dispersion_imag
_atom_type_scat_source
Cu Cu 0.3201 1.2651 'International Tables Vol C Tables 4.2.6.8 and 6.1.1.4'
O O 0.0106 0.0060 'International Tables Vol C Tables 4.2.6.8 and 6.1.1.4'
N N 0.0061 0.0033 'International Tables Vol C Tables 4.2.6.8 and 6.1.1.4'
C C 0.0033 0.0016 'International Tables Vol C Tables 4.2.6.8 and 6.1.1.4'
H H 0.0000 0.0000 'International Tables Vol C Tables 4.2.6.8 and 6.1.1.4'

loop_
_geom_angle_atom_site_label_1
_geom_angle_atom_site_label_2
_geom_angle_atom_site_label_3
_geom_angle
_geom_angle_site_symmetry_1
_geom_angle_site_symmetry_3
_geom_angle_publ_flag
O1 Cu1 O1 180.00(18) 2_546 . ?
O1 Cu1 N1 90.19(13) 2_546 2_546 ?
O1 Cu1 N1 89.81(13) . 2_546 ?
O1 Cu1 N1 89.81(13) 2_546 . ?
O1 Cu1 N1 90.19(13) . . ?
N1 Cu1 N1 180.00(15) 2_546 . ?
O3 Cu2 O2 92.51(13) . . ?
O3 Cu2 N2 155.78(14) . . ?
O2 Cu2 N2 95.07(13) . . ?
O3 Cu2 N3 95.77(13) . . ?
O2 Cu2 N3 147.26(14) . . ?
N2 Cu2 N3 90.19(14) . . ?
O101 Cu11 O101 180.000(1) 2_577 . ?
O101 Cu11 N101 92.28(13) 2_577 2_577 ?
O101 Cu11 N101 87.72(13) . 2_577 ?
O101 Cu11 N101 87.72(13) 2_577 . ?
O101 Cu11 N101 92.28(13) . . ?
N101 Cu11 N101 180.000(1) 2_577 . ?
O103 Cu12 O102 89.65(13) . . ?
O103 Cu12 N102 158.06(13) . . ?
O102 Cu12 N102 95.01(14) . . ?
O103 Cu12 N103 93.86(14) . . ?
O102 Cu12 N103 156.72(14) . . ?
N102 Cu12 N103 90.28(14) . . ?
C7 O1 Cu1 125.5(3) 2_546 . ?
C20 O2 Cu2 125.5(3) . . ?
C27 O3 Cu2 126.5(3) . . ?
C107 O101 Cu11 128.4(3) . . ?
C120 O102 Cu12 126.3(3) . . ?
C127 O103 Cu12 127.0(3) . . ?
H1W O1W H2W 101(3) . . ?
H3W O2W H4W 98(3) . . ?
O6W O3W O4W 139(2) . . ?
C1 N1 C8 116.3(3) . . ?
C1 N1 Cu1 121.2(3) . . ?
C8 N1 Cu1 122.3(3) . . ?
C14 N2 C10 119.1(3) . . ?
C14 N2 Cu2 126.1(3) . . ?
C10 N2 Cu2 114.7(3) . . ?
C21 N3 C11 119.9(3) . . ?
C21 N3 Cu2 123.0(3) . . ?
C11 N3 Cu2 115.9(2) . . ?
C101 N101 C108 114.2(3) . . ?
C101 N101 Cu11 120.7(3) . . ?
C108 N101 Cu11 124.1(3) . . ?
C114 N102 C110 119.0(4) . . ?
C114 N102 Cu12 124.0(3) . . ?
C110 N102 Cu12 116.0(3) . . ?
C121 N103 C111 119.8(4) . . ?
C121 N103 Cu12 124.9(3) . . ?
C111 N103 Cu12 115.3(3) . . ?
N1 C1 C2 126.7(4) . . ?
N1 C1 H1 116.7 . . ?
C2 C1 H1 116.7 . . ?
C7 C2 C3 120.0(4) . . ?
C7 C2 C1 122.4(4) . . ?
C3 C2 C1 117.6(4) . . ?
C4 C3 C2 120.9(4) . . ?
C4 C3 H3 119.6 . . ?
C2 C3 H3 119.6 . . ?
C3 C4 C5 118.9(4) . . ?
C3 C4 H4 120.5 . . ?
C5 C4 H4 120.5 . . ?
C6 C5 C4 121.2(4) . . ?
C6 C5 H5 119.4 . . ?
C4 C5 H5 119.4 . . ?
C5 C6 C7 121.5(4) . . ?
C5 C6 H6 119.2 . . ?
C7 C6 H6 119.2 . . ?
O1 C7 C2 123.0(4) 2_546 . ?
O1 C7 C6 119.6(4) 2_546 . ?
C2 C7 C6 117.4(4) . . ?
N1 C8 C9 113.2(3) . . ?
N1 C8 H8A 108.9 . . ?
C9 C8 H8A 108.9 . . ?
N1 C8 H8B 108.9 . . ?
C9 C8 H8B 108.9 . . ?
H8A C8 H8B 107.8 . . ?
C11 C9 C12 109.3(3) . . ?
C11 C9 C10 111.1(3) . . ?
C12 C9 C10 107.6(3) . . ?
C11 C9 C8 107.2(3) . . ?
C12 C9 C8 113.4(3) . . ?
C10 C9 C8 108.3(3) . . ?
N2 C10 C9 110.5(3) . . ?
N2 C10 H10A 109.5 . . ?
C9 C10 H10A 109.5 . . ?
N2 C10 H10B 109.5 . . ?
C9 C10 H10B 109.5 . . ?
H10A C10 H10B 108.1 . . ?
N3 C11 C9 114.4(3) . . ?
N3 C11 H11A 108.7 . . ?
C9 C11 H11A 108.7 . . ?
N3 C11 H11B 108.7 . . ?
C9 C11 H11B 108.7 . . ?
H11A C11 H11B 107.6 . . ?
C13 C12 C9 117.8(4) . . ?
C13 C12 H12A 107.9 . . ?
C9 C12 H12A 107.9 . . ?
C13 C12 H12B 107.9 . . ?
C9 C12 H12B 107.9 . . ?
H12A C12 H12B 107.2 . . ?
C12 C13 H13A 109.5 . . ?
C12 C13 H13B 109.5 . . ?
H13A C13 H13B 109.5 . . ?
C12 C13 H13C 109.5 . . ?
H13A C13 H13C 109.5 . . ?
H13B C13 H13C 109.5 . . ?
N2 C14 C15 124.1(4) . . ?
N2 C14 H14 118.0 . . ?
C15 C14 H14 118.0 . . ?
C16 C15 C20 120.0(4) . . ?
C16 C15 C14 115.7(4) . . ?
C20 C15 C14 124.3(4) . . ?
C17 C16 C15 121.2(4) . . ?
C17 C16 H16 119.4 . . ?
C15 C16 H16 119.4 . . ?
C18 C17 C16 118.9(4) . . ?
C18 C17 H17 120.6 . . ?
C16 C17 H17 120.6 . . ?
C17 C18 C19 121.7(4) . . ?
C17 C18 H18 119.2 . . ?
C19 C18 H18 119.2 . . ?
C18 C19 C20 120.9(4) . . ?
C18 C19 H19 119.6 . . ?
C20 C19 H19 119.6 . . ?
O2 C20 C15 124.3(4) . . ?
O2 C20 C19 118.4(4) . . ?
C15 C20 C19 117.3(4) . . ?
N3 C21 C22 125.9(4) . . ?
N3 C21 H21 117.0 . . ?
C22 C21 H21 117.0 . . ?
C23 C22 C27 118.5(4) . . ?
C23 C22 C21 117.3(4) . . ?
C27 C22 C21 124.2(4) . . ?
C24 C23 C22 122.2(4) . . ?
C24 C23 H23 118.9 . . ?
C22 C23 H23 118.9 . . ?
C23 C24 C25 119.0(4) . . ?
C23 C24 H24 120.5 . . ?
C25 C24 H24 120.5 . . ?
C26 C25 C24 120.8(4) . . ?
C26 C25 H25 119.6 . . ?
C24 C25 H25 119.6 . . ?
C25 C26 C27 121.2(4) . . ?
C25 C26 H26 119.4 . . ?
C27 C26 H26 119.4 . . ?
O3 C27 C26 117.8(4) . . ?
O3 C27 C22 123.9(4) . . ?
C26 C27 C22 118.3(4) . . ?
N101 C101 C102 126.9(4) . . ?
N101 C101 H101 116.6 . . ?
C102 C101 H101 116.6 . . ?
C103 C102 C107 119.2(4) . . ?
C103 C102 C101 117.6(4) . . ?
C107 C102 C101 123.2(4) . . ?
C104 C103 C102 121.0(4) . . ?
C104 C103 H103 119.5 . . ?
C102 C103 H103 119.5 . . ?
C105 C104 C103 119.8(4) . . ?
C105 C104 H104 120.1 . . ?
C103 C104 H104 120.1 . . ?
C106 C105 C104 120.8(4) . . ?
C106 C105 H105 119.6 . . ?
C104 C105 H105 119.6 . . ?
C105 C106 C107 120.8(4) . . ?
C105 C106 H106 119.6 . . ?
C107 C106 H106 119.6 . . ?
O101 C107 C102 123.1(4) . . ?
O101 C107 C106 118.5(4) . . ?
C102 C107 C106 118.3(4) . . ?
N101 C108 C109 115.5(3) . . ?
N101 C108 H8C 108.4 . . ?
C109 C108 H8C 108.4 . . ?
N101 C108 H8D 108.4 . . ?
C109 C108 H8D 108.4 . . ?
H8C C108 H8D 107.5 . . ?
C111 C109 C108 108.8(3) . . ?
C111 C109 C110 110.0(3) . . ?
C108 C109 C110 113.3(4) . . ?
C111 C109 C112 108.4(3) . . ?
C108 C109 C112 107.6(3) . . ?
C110 C109 C112 108.6(3) . . ?
N102 C110 C109 115.6(3) . . ?
N102 C110 H10C 108.4 . . ?
C109 C110 H10C 108.4 . . ?
N102 C110 H10D 108.4 . . ?
C109 C110 H10D 108.4 . . ?
H10C C110 H10D 107.5 . . ?
N103 C111 C109 112.7(3) . . ?
N103 C111 H11C 109.0 . . ?
C109 C111 H11C 109.0 . . ?
N103 C111 H11D 109.0 . . ?
C109 C111 H11D 109.0 . . ?
H11C C111 H11D 107.8 . . ?
C113 C112 C109 116.6(4) . . ?
C113 C112 H12C 108.2 . . ?
C109 C112 H12C 108.2 . . ?
C113 C112 H12D 108.2 . . ?
C109 C112 H12D 108.2 . . ?
H12C C112 H12D 107.3 . . ?
C112 C113 H13D 109.5 . . ?
C112 C113 H13E 109.5 . . ?
H13D C113 H13E 109.5 . . ?
C112 C113 H13F 109.5 . . ?
H13D C113 H13F 109.5 . . ?
H13E C113 H13F 109.5 . . ?
N102 C114 C115 126.8(4) . . ?
N102 C114 H114 116.6 . . ?
C115 C114 H114 116.6 . . ?
C120 C115 C116 119.7(4) . . ?
C120 C115 C114 123.2(4) . . ?
C116 C115 C114 117.0(4) . . ?
C117 C116 C115 121.2(4) . . ?
C117 C116 H116 119.4 . . ?
C115 C116 H116 119.4 . . ?
C116 C117 C118 119.0(4) . . ?
C116 C117 H117 120.5 . . ?
C118 C117 H117 120.5 . . ?
C119 C118 C117 121.2(4) . . ?
C119 C118 H118 119.4 . . ?
C117 C118 H118 119.4 . . ?
C118 C119 C120 121.2(4) . . ?
C118 C119 H119 119.4 . . ?
C120 C119 H119 119.4 . . ?
O102 C120 C115 123.9(4) . . ?
O102 C120 C119 118.3(4) . . ?
C115 C120 C119 117.8(4) . . ?
N103 C121 C122 126.0(4) . . ?
N103 C121 H121 117.0 . . ?
C122 C121 H121 117.0 . . ?
C123 C122 C127 119.2(4) . . ?
C123 C122 C121 117.7(4) . . ?
C127 C122 C121 123.0(4) . . ?
C124 C123 C122 121.9(4) . . ?
C124 C123 H123 119.0 . . ?
C122 C123 H123 119.0 . . ?
C123 C124 C125 118.5(5) . . ?
C123 C124 H124 120.7 . . ?
C125 C124 H124 120.7 . . ?
C126 C125 C124 121.4(4) . . ?
C126 C125 H125 119.3 . . ?
C124 C125 H125 119.3 . . ?
C125 C126 C127 121.8(4) . . ?
C125 C126 H126 119.1 . . ?
C127 C126 H126 119.1 . . ?
O103 C127 C126 119.1(4) . . ?
O103 C127 C122 123.7(4) . . ?
C126 C127 C122 117.2(4) . . ?

loop_
_geom_bond_atom_site_label_1
_geom_bond_atom_site_label_2
_geom_bond_distance
_geom_bond_site_symmetry_2
_geom_bond_publ_flag
Cu1 O1 1.896(3) 2_546 ?
Cu1 O1 1.896(3) . ?
Cu1 N1 2.029(3) 2_546 ?
Cu1 N1 2.029(3) . ?
Cu2 O3 1.887(3) . ?
Cu2 O2 1.916(3) . ?
Cu2 N2 1.917(3) . ?
Cu2 N3 1.967(3) . ?
Cu11 O101 1.883(3) 2_577 ?
Cu11 O101 1.883(3) . ?
Cu11 N101 2.023(3) 2_577 ?
Cu11 N101 2.023(3) . ?
Cu12 O103 1.901(3) . ?
Cu12 O102 1.912(3) . ?
Cu12 N102 1.946(4) . ?
Cu12 N103 1.951(3) . ?
O1 C7 1.335(5) 2_546 ?
O2 C20 1.323(5) . ?
O3 C27 1.314(5) . ?
O101 C107 1.310(5) . ?
O102 C120 1.335(5) . ?
O103 C127 1.316(5) . ?
O1W H1W 0.866(19) . ?
O1W H2W 0.871(19) . ?
O2W H3W 0.93(2) . ?
O2W H4W 0.89(2) . ?
O3W O6W 1.24(3) . ?
O3W O4W 1.42(3) . ?
N1 C1 1.306(5) . ?
N1 C8 1.473(5) . ?
N2 C14 1.297(5) . ?
N2 C10 1.469(5) . ?
N3 C21 1.291(5) . ?
N3 C11 1.484(5) . ?
N101 C101 1.301(5) . ?
N101 C108 1.495(5) . ?
N102 C114 1.287(5) . ?
N102 C110 1.476(5) . ?
N103 C121 1.288(5) . ?
N103 C111 1.469(5) . ?
C1 C2 1.431(6) . ?
C1 H1 0.9500 . ?
C2 C7 1.406(6) . ?
C2 C3 1.427(6) . ?
C3 C4 1.376(6) . ?
C3 H3 0.9500 . ?
C4 C5 1.391(7) . ?
C4 H4 0.9500 . ?
C5 C6 1.376(6) . ?
C5 H5 0.9500 . ?
C6 C7 1.414(6) . ?
C6 H6 0.9500 . ?
C7 O1 1.335(5) 2_546 ?
C8 C9 1.553(5) . ?
C8 H8A 0.9900 . ?
C8 H8B 0.9900 . ?
C9 C11 1.544(6) . ?
C9 C12 1.546(6) . ?
C9 C10 1.550(5) . ?
C10 H10A 0.9900 . ?
C10 H10B 0.9900 . ?
C11 H11A 0.9900 . ?
C11 H11B 0.9900 . ?
C12 C13 1.512(6) . ?
C12 H12A 0.9900 . ?
C12 H12B 0.9900 . ?
C13 H13A 0.9800 . ?
C13 H13B 0.9800 . ?
C13 H13C 0.9800 . ?
C14 C15 1.452(6) . ?
C14 H14 0.9500 . ?
C15 C16 1.409(6) . ?
C15 C20 1.414(6) . ?
C16 C17 1.382(6) . ?
C16 H16 0.9500 . ?
C17 C18 1.379(7) . ?
C17 H17 0.9500 . ?
C18 C19 1.380(7) . ?
C18 H18 0.9500 . ?
C19 C20 1.418(6) . ?
C19 H19 0.9500 . ?
C21 C22 1.440(6) . ?
C21 H21 0.9500 . ?
C22 C23 1.411(6) . ?
C22 C27 1.427(6) . ?
C23 C24 1.379(6) . ?
C23 H23 0.9500 . ?
C24 C25 1.402(6) . ?
C24 H24 0.9500 . ?
C25 C26 1.375(6) . ?
C25 H25 0.9500 . ?
C26 C27 1.419(6) . ?
C26 H26 0.9500 . ?
C101 C102 1.444(6) . ?
C101 H101 0.9500 . ?
C102 C103 1.404(6) . ?
C102 C107 1.415(6) . ?
C103 C104 1.386(7) . ?
C103 H103 0.9500 . ?
C104 C105 1.382(7) . ?
C104 H104 0.9500 . ?
C105 C106 1.374(6) . ?
C105 H105 0.9500 . ?
C106 C107 1.419(6) . ?
C106 H106 0.9500 . ?
C108 C109 1.549(6) . ?
C108 H8C 0.9900 . ?
C108 H8D 0.9900 . ?
C109 C111 1.543(6) . ?
C109 C110 1.552(5) . ?
C109 C112 1.553(6) . ?
C110 H10C 0.9900 . ?
C110 H10D 0.9900 . ?
C111 H11C 0.9900 . ?
C111 H11D 0.9900 . ?
C112 C113 1.517(6) . ?
C112 H12C 0.9900 . ?
C112 H12D 0.9900 . ?
C113 H13D 0.9800 . ?
C113 H13E 0.9800 . ?
C113 H13F 0.9800 . ?
C114 C115 1.450(6) . ?
C114 H114 0.9500 . ?
C115 C120 1.411(6) . ?
C115 C116 1.414(6) . ?
C116 C117 1.380(6) . ?
C116 H116 0.9500 . ?
C117 C118 1.394(7) . ?
C117 H117 0.9500 . ?
C118 C119 1.371(6) . ?
C118 H118 0.9500 . ?
C119 C120 1.418(6) . ?
C119 H119 0.9500 . ?
C121 C122 1.439(6) . ?
C121 H121 0.9500 . ?
C122 C123 1.411(6) . ?
C122 C127 1.433(6) . ?
C123 C124 1.377(7) . ?
C123 H123 0.9500 . ?
C124 C125 1.397(7) . ?
C124 H124 0.9500 . ?
C125 C126 1.368(7) . ?
C125 H125 0.9500 . ?
C126 C127 1.414(6) . ?
C126 H126 0.9500 . ?

loop_
_geom_torsion_atom_site_label_1
_geom_torsion_atom_site_label_2
_geom_torsion_atom_site_label_3
_geom_torsion_atom_site_label_4
_geom_torsion
_geom_torsion_site_symmetry_1
_geom_torsion_site_symmetry_2
_geom_torsion_site_symmetry_3
_geom_torsion_site_symmetry_4
_geom_torsion_publ_flag
O1 Cu1 O1 C7 93(100) 2_546 . . 2_546 ?
N1 Cu1 O1 C7 -36.2(3) 2_546 . . 2_546 ?
N1 Cu1 O1 C7 143.8(3) . . . 2_546 ?
O3 Cu2 O2 C20 -164.7(3) . . . . ?
N2 Cu2 O2 C20 -7.7(3) . . . . ?
N3 Cu2 O2 C20 90.6(4) . . . . ?
O2 Cu2 O3 C27 -152.0(3) . . . . ?
N2 Cu2 O3 C27 99.8(4) . . . . ?
N3 Cu2 O3 C27 -3.7(4) . . . . ?
O101 Cu11 O101 C107 -92(100) 2_577 . . . ?
N101 Cu11 O101 C107 -157.5(3) 2_577 . . . ?
N101 Cu11 O101 C107 22.5(3) . . . . ?
O103 Cu12 O102 C120 165.4(3) . . . . ?
N102 Cu12 O102 C120 6.8(3) . . . . ?
N103 Cu12 O102 C120 -95.6(4) . . . . ?
O102 Cu12 O103 C127 170.4(3) . . . . ?
N102 Cu12 O103 C127 -86.9(5) . . . . ?
N103 Cu12 O103 C127 13.5(3) . . . . ?
O1 Cu1 N1 C1 -28.8(3) 2_546 . . . ?
O1 Cu1 N1 C1 151.2(3) . . . . ?
N1 Cu1 N1 C1 -134(100) 2_546 . . . ?
O1 Cu1 N1 C8 156.9(3) 2_546 . . . ?
O1 Cu1 N1 C8 -23.1(3) . . . . ?
N1 Cu1 N1 C8 52(100) 2_546 . . . ?
O3 Cu2 N2 C14 108.0(4) . . . . ?
O2 Cu2 N2 C14 0.3(4) . . . . ?
N3 Cu2 N2 C14 -147.3(4) . . . . ?
O3 Cu2 N2 C10 -69.3(4) . . . . ?
O2 Cu2 N2 C10 -177.0(3) . . . . ?
N3 Cu2 N2 C10 35.4(3) . . . . ?
O3 Cu2 N3 C21 -4.3(3) . . . . ?
O2 Cu2 N3 C21 99.5(4) . . . . ?
N2 Cu2 N3 C21 -160.8(3) . . . . ?
O3 Cu2 N3 C11 -171.6(3) . . . . ?
O2 Cu2 N3 C11 -67.8(4) . . . . ?
N2 Cu2 N3 C11 31.9(3) . . . . ?
O101 Cu11 N101 C101 156.5(3) 2_577 . . . ?
O101 Cu11 N101 C101 -23.5(3) . . . . ?
N101 Cu11 N101 C101 58(100) 2_577 . . . ?
O101 Cu11 N101 C108 -11.5(3) 2_577 . . . ?
O101 Cu11 N101 C108 168.5(3) . . . . ?
N101 Cu11 N101 C108 -110(100) 2_577 . . . ?
O103 Cu12 N102 C114 -101.6(4) . . . . ?
O102 Cu12 N102 C114 0.0(3) . . . . ?
N103 Cu12 N102 C114 157.3(3) . . . . ?
O103 Cu12 N102 C110 66.9(5) . . . . ?
O102 Cu12 N102 C110 168.5(3) . . . . ?
N103 Cu12 N102 C110 -34.2(3) . . . . ?
O103 Cu12 N103 C121 -10.3(3) . . . . ?
O102 Cu12 N103 C121 -108.4(4) . . . . ?
N102 Cu12 N103 C121 148.2(3) . . . . ?
O103 Cu12 N103 C111 170.4(3) . . . . ?
O102 Cu12 N103 C111 72.3(5) . . . . ?
N102 Cu12 N103 C111 -31.2(3) . . . . ?
C8 N1 C1 C2 -173.1(4) . . . . ?
Cu1 N1 C1 C2 12.3(5) . . . . ?
N1 C1 C2 C7 10.0(6) . . . . ?
N1 C1 C2 C3 -172.8(4) . . . . ?
C7 C2 C3 C4 -0.2(6) . . . . ?
C1 C2 C3 C4 -177.5(4) . . . . ?
C2 C3 C4 C5 0.6(6) . . . . ?
C3 C4 C5 C6 0.5(7) . . . . ?
C4 C5 C6 C7 -2.0(7) . . . . ?
C3 C2 C7 O1 178.9(4) . . . 2_546 ?
C1 C2 C7 O1 -3.9(6) . . . 2_546 ?
C3 C2 C7 C6 -1.2(6) . . . . ?
C1 C2 C7 C6 176.0(4) . . . . ?
C5 C6 C7 O1 -177.8(4) . . . 2_546 ?
C5 C6 C7 C2 2.3(6) . . . . ?
C1 N1 C8 C9 91.5(4) . . . . ?
Cu1 N1 C8 C9 -93.9(4) . . . . ?
N1 C8 C9 C11 171.3(3) . . . . ?
N1 C8 C9 C12 -67.9(4) . . . . ?
N1 C8 C9 C10 51.4(4) . . . . ?
C14 N2 C10 C9 103.9(4) . . . . ?
Cu2 N2 C10 C9 -78.6(4) . . . . ?
C11 C9 C10 N2 44.0(4) . . . . ?
C12 C9 C10 N2 -75.5(4) . . . . ?
C8 C9 C10 N2 161.5(3) . . . . ?
C21 N3 C11 C9 125.0(4) . . . . ?
Cu2 N3 C11 C9 -67.3(4) . . . . ?
C12 C9 C11 N3 146.0(3) . . . . ?
C10 C9 C11 N3 27.4(5) . . . . ?
C8 C9 C11 N3 -90.7(4) . . . . ?
C11 C9 C12 C13 52.4(5) . . . . ?
C10 C9 C12 C13 173.1(3) . . . . ?
C8 C9 C12 C13 -67.1(5) . . . . ?
C10 N2 C14 C15 -177.0(4) . . . . ?
Cu2 N2 C14 C15 5.8(6) . . . . ?
N2 C14 C15 C16 175.3(4) . . . . ?
N2 C14 C15 C20 -6.1(7) . . . . ?
C20 C15 C16 C17 2.8(7) . . . . ?
C14 C15 C16 C17 -178.6(4) . . . . ?
C15 C16 C17 C18 -0.3(7) . . . . ?
C16 C17 C18 C19 -0.9(7) . . . . ?
C17 C18 C19 C20 -0.3(7) . . . . ?
Cu2 O2 C20 C15 9.3(6) . . . . ?
Cu2 O2 C20 C19 -170.3(3) . . . . ?
C16 C15 C20 O2 176.5(4) . . . . ?
C14 C15 C20 O2 -2.0(7) . . . . ?
C16 C15 C20 C19 -3.9(6) . . . . ?
C14 C15 C20 C19 177.6(4) . . . . ?
C18 C19 C20 O2 -177.6(4) . . . . ?
C18 C19 C20 C15 2.8(6) . . . . ?
C11 N3 C21 C22 176.1(4) . . . . ?
Cu2 N3 C21 C22 9.3(6) . . . . ?
N3 C21 C22 C23 175.7(4) . . . . ?
N3 C21 C22 C27 -6.4(7) . . . . ?
C27 C22 C23 C24 2.4(6) . . . . ?
C21 C22 C23 C24 -179.6(4) . . . . ?
C22 C23 C24 C25 -0.1(7) . . . . ?
C23 C24 C25 C26 -1.3(7) . . . . ?
C24 C25 C26 C27 0.3(7) . . . . ?
Cu2 O3 C27 C26 -174.4(3) . . . . ?
Cu2 O3 C27 C22 7.2(6) . . . . ?
C25 C26 C27 O3 -176.5(4) . . . . ?
C25 C26 C27 C22 2.0(6) . . . . ?
C23 C22 C27 O3 175.2(4) . . . . ?
C21 C22 C27 O3 -2.8(7) . . . . ?
C23 C22 C27 C26 -3.3(6) . . . . ?
C21 C22 C27 C26 178.8(4) . . . . ?
C108 N101 C101 C102 -174.9(4) . . . . ?
Cu11 N101 C101 C102 16.0(5) . . . . ?
N101 C101 C102 C103 179.3(4) . . . . ?
N101 C101 C102 C107 2.3(6) . . . . ?
C107 C102 C103 C104 1.2(6) . . . . ?
C101 C102 C103 C104 -176.0(4) . . . . ?
C102 C103 C104 C105 1.5(7) . . . . ?
C103 C104 C105 C106 -2.5(7) . . . . ?
C104 C105 C106 C107 0.9(7) . . . . ?
Cu11 O101 C107 C102 -11.7(6) . . . . ?
Cu11 O101 C107 C106 168.1(3) . . . . ?
C103 C102 C107 O101 177.1(4) . . . . ?
C101 C102 C107 O101 -5.9(6) . . . . ?
C103 C102 C107 C106 -2.8(6) . . . . ?
C101 C102 C107 C106 174.2(4) . . . . ?
C105 C106 C107 O101 -178.1(4) . . . . ?
C105 C106 C107 C102 1.8(6) . . . . ?
C101 N101 C108 C109 97.1(4) . . . . ?
Cu11 N101 C108 C109 -94.2(4) . . . . ?
N101 C108 C109 C111 66.8(4) . . . . ?
N101 C108 C109 C110 -55.8(5) . . . . ?
N101 C108 C109 C112 -175.9(3) . . . . ?
C114 N102 C110 C109 -122.2(4) . . . . ?
Cu12 N102 C110 C109 68.7(4) . . . . ?
C111 C109 C110 N102 -27.7(5) . . . . ?
C108 C109 C110 N102 94.3(4) . . . . ?
C112 C109 C110 N102 -146.2(4) . . . . ?
C121 N103 C111 C109 -104.4(4) . . . . ?
Cu12 N103 C111 C109 74.9(4) . . . . ?
C108 C109 C111 N103 -168.0(3) . . . . ?
C110 C109 C111 N103 -43.3(5) . . . . ?
C112 C109 C111 N103 75.3(4) . . . . ?
C111 C109 C112 C113 -175.1(4) . . . . ?
C108 C109 C112 C113 67.4(5) . . . . ?
C110 C109 C112 C113 -55.6(5) . . . . ?
C110 N102 C114 C115 -175.7(4) . . . . ?
Cu12 N102 C114 C115 -7.5(6) . . . . ?
N102 C114 C115 C120 9.7(6) . . . . ?
N102 C114 C115 C116 -170.9(4) . . . . ?
C120 C115 C116 C117 0.9(6) . . . . ?
C114 C115 C116 C117 -178.5(4) . . . . ?
C115 C116 C117 C118 -0.1(6) . . . . ?
C116 C117 C118 C119 0.2(7) . . . . ?
C117 C118 C119 C120 -1.2(7) . . . . ?
Cu12 O102 C120 C115 -6.6(5) . . . . ?
Cu12 O102 C120 C119 174.0(3) . . . . ?
C116 C115 C120 O102 178.8(4) . . . . ?
C114 C115 C120 O102 -1.9(6) . . . . ?
C116 C115 C120 C119 -1.9(6) . . . . ?
C114 C115 C120 C119 177.5(4) . . . . ?
C118 C119 C120 O102 -178.6(4) . . . . ?
C118 C119 C120 C115 2.0(6) . . . . ?
C111 N103 C121 C122 -177.6(4) . . . . ?
Cu12 N103 C121 C122 3.1(6) . . . . ?
N103 C121 C122 C123 -177.8(4) . . . . ?
N103 C121 C122 C127 5.5(7) . . . . ?
C127 C122 C123 C124 -1.4(7) . . . . ?
C121 C122 C123 C124 -178.2(4) . . . . ?
C122 C123 C124 C125 1.5(7) . . . . ?
C123 C124 C125 C126 -0.4(7) . . . . ?
C124 C125 C126 C127 -0.9(7) . . . . ?
Cu12 O103 C127 C126 171.6(3) . . . . ?
Cu12 O103 C127 C122 -9.4(6) . . . . ?
C125 C126 C127 O103 -179.9(4) . . . . ?
C125 C126 C127 C122 1.0(6) . . . . ?
C123 C122 C127 O103 -178.9(4) . . . . ?
C121 C122 C127 O103 -2.3(7) . . . . ?
C123 C122 C127 C126 0.1(6) . . . . ?
C121 C122 C127 C126 176.7(4) . . . . ?
